data_7038784
loop_
_publ_author_name
'Chen, Guo-Qiang'
'Kehr, Gerald'
'Daniliuc, Constantin G.'
'Erker, Gerhard'

_publ_section_title
;
 Nitro-redox reactions at a frustrated borane/phosphane Lewis pair.
;
_journal_issue 16
_journal_name_full 'Dalton transactions (Cambridge, England : 2003)'
_journal_page_first 6820
_journal_page_last 6823
_journal_paper_doi 10.1039/c6dt00857g
_journal_volume 45
_journal_year 2016
_chemical_formula_sum 'C43 H37 B F10 N O2 P'
_chemical_formula_weight 831.51
_space_group_crystal_system monoclinic
_space_group_IT_number 14
_space_group_name_Hall '-P 2ybc'
_space_group_name_H-M_alt 'P 1 21/c 1'
_symmetry_space_group_name_Hall '-P 2ybc'
_symmetry_space_group_name_H-M 'P 1 21/c 1'
_atom_sites_solution_hydrogens geom
_audit_update_record
;
2016-01-29 deposited with the CCDC.
2016-03-14 downloaded from the CCDC.
;
_cell_angle_alpha 90
_cell_angle_beta 112.746(2)
_cell_angle_gamma 90
_cell_formula_units_Z 4
_cell_length_a 14.2252(8)
_cell_length_b 21.5455(12)
_cell_length_c 15.6095(10)
_cell_measurement_reflns_used 9649
_cell_measurement_temperature 100.(2)
_cell_measurement_theta_max 27.3640
_cell_measurement_theta_min 2.4464
_cell_volume 4412.1(5)
_computing_cell_refinement 'SAINT V8.34A (Bruker AXS Inc., 2013)'
_computing_data_collection
;
APEX2 v.2014.1-1 (Bruker AXS Inc., 2014)
;
_computing_data_reduction 'SAINT V8.34A (Bruker AXS Inc., 2013)'
_computing_molecular_graphics 'XP (Sheldrick, 2014)'
_computing_publication_material 'SHELXL-2014 (Sheldrick, 2014)'
_computing_structure_refinement 'SHELXL-2014 (Sheldrick, 2014)'
_computing_structure_solution 'SHELXL-2014 (Sheldrick, 2014)'
_diffrn_ambient_temperature 100.(2)
_diffrn_detector_area_resol_mean 10.4167
_diffrn_measured_fraction_theta_full 0.997
_diffrn_measured_fraction_theta_max 0.997
_diffrn_measurement_device_type 'Bruker D8 Venture PHOTON 100 CMOS'
_diffrn_measurement_method 'omega and phi scans'
_diffrn_radiation_monochromator 'MX mirror'
_diffrn_radiation_type 'Mo K\a'
_diffrn_radiation_wavelength 0.71073
_diffrn_reflns_av_R_equivalents 0.0788
_diffrn_reflns_av_unetI/netI 0.0403
_diffrn_reflns_limit_h_max 17
_diffrn_reflns_limit_h_min -17
_diffrn_reflns_limit_k_max 25
_diffrn_reflns_limit_k_min -25
_diffrn_reflns_limit_l_max 18
_diffrn_reflns_limit_l_min -18
_diffrn_reflns_number 69696
_diffrn_reflns_theta_full 25.03
_diffrn_reflns_theta_max 25.03
_diffrn_reflns_theta_min 2.45
_diffrn_source 'Mo ImS'
_diffrn_source_type 'micro focus tube'
_exptl_absorpt_coefficient_mu 0.139
_exptl_absorpt_correction_T_max 0.99
_exptl_absorpt_correction_T_min 0.91
_exptl_absorpt_correction_type multi-scan
_exptl_absorpt_process_details
;
Bruker AXS (2014). SADABS, Version 2014/2, Bruker AXS Inc., Madison, Wisconsin,
USA.
;
_exptl_crystal_colour colourless
_exptl_crystal_density_diffrn 1.252
_exptl_crystal_density_method 'not measured'
_exptl_crystal_description plate
_exptl_crystal_F_000 1712
_exptl_crystal_size_max 0.120
_exptl_crystal_size_mid 0.100
_exptl_crystal_size_min 0.050
_platon_squeeze_details
;
Two badly disordered dichloromethane molecules were found in the 
asymmetrical unit and could not be satisfactorily refined. The program
SQUEEZE (A. L. Spek J. Appl. Cryst., 2003, 36, 7-13) was therefore used
to remove mathematically the effect of the solvent. 
The quoted formula and derived parameters are not included the squeezed
solvent molecules. 
;
_refine_diff_density_max 0.570
_refine_diff_density_min -0.347
_refine_ls_extinction_method none
_refine_ls_goodness_of_fit_ref 1.070
_refine_ls_hydrogen_treatment constr
_refine_ls_matrix_type full
_refine_ls_number_parameters 559
_refine_ls_number_reflns 7780
_refine_ls_number_restraints 67
_refine_ls_restrained_S_all 1.067
_refine_ls_R_factor_all 0.0789
_refine_ls_R_factor_gt 0.0625
_refine_ls_shift/su_max 0.000
_refine_ls_shift/su_mean 0.000
_refine_ls_structure_factor_coef Fsqd
_refine_ls_weighting_details 'w=1/[\s^2^(Fo^2^)+(0.0769P)^2^+8.0690P] where P=(Fo^2^+2Fc^2^)/3'
_refine_ls_weighting_scheme calc
_refine_ls_wR_factor_gt 0.1602
_refine_ls_wR_factor_ref 0.1695
_reflns_number_gt 6088
_reflns_number_total 7780
_reflns_threshold_expression 'I > 2\s(I)'
_cod_data_source_file c6dt00857g2.cif
_cod_data_source_block erk8001
_cod_depositor_comments 'Adding full bibliography for 7038780--7038784.cif.'
_cod_database_code 7038784

loop_
_space_group_symop_operation_xyz
'x, y, z'
'-x, y+1/2, -z+1/2'
'-x, -y, -z'
'x, -y-1/2, z-1/2'

loop_
_atom_site_type_symbol
_atom_site_label
_atom_site_fract_x
_atom_site_fract_y
_atom_site_fract_z
_atom_site_U_iso_or_equiv
_atom_site_adp_type
_atom_site_calc_flag
_atom_site_refinement_flags_adp
_atom_site_refinement_flags_occupancy
_atom_site_refinement_flags_posn
_atom_site_occupancy
_atom_site_disorder_assembly
_atom_site_disorder_group
P P1 0.70778(6) 0.44336(3) 0.80806(5) 0.01351(18) Uani d . . . 1.0 . .
B B1 0.6956(3) 0.56605(15) 0.7615(2) 0.0147(7) Uani d . . . 1.0 . .
N N1 0.75930(18) 0.50951(11) 0.66051(17) 0.0146(5) Uani d . . . 1.0 . .
O O1 0.77774(15) 0.55885(9) 0.72688(14) 0.0150(4) Uani d . . . 1.0 . .
O O2 0.64879(15) 0.50313(9) 0.76408(14) 0.0147(4) Uani d . . . 1.0 . .
C C1 0.8337(2) 0.44750(14) 0.8037(2) 0.0159(6) Uani d . . . 1.0 . .
H H1A 0.8727 0.4809 0.8461 0.019 Uiso calc U . R 1.0 . .
H H1B 0.8696 0.4079 0.8277 0.019 Uiso calc U . R 1.0 . .
C C2 0.8359(2) 0.45974(14) 0.7061(2) 0.0172(6) Uani d U . D 1.0 . .
C C3 0.9413(9) 0.4852(9) 0.721(2) 0.015(5) Uani d U P D 0.507(10) A 1
H H3 0.9544 0.5278 0.7366 0.018 Uiso calc U P R 0.507(10) A 1
C C4 1.0147(5) 0.4520(3) 0.7132(5) 0.029(2) Uani d U P D 0.507(10) A 1
H H4A 1.004 0.4092 0.6975 0.035 Uiso calc U P R 0.507(10) A 1
H H4B 1.0787 0.4706 0.7233 0.035 Uiso calc U P R 0.507(10) A 1
C C5 0.8062(16) 0.4032(9) 0.6434(18) 0.039(7) Uani d U P D 0.507(10) A 1
H H5A 0.8475 0.3676 0.6759 0.059 Uiso calc U P R 0.507(10) A 1
H H5B 0.8179 0.4115 0.5866 0.059 Uiso calc U P R 0.507(10) A 1
H H5C 0.7339 0.3939 0.6273 0.059 Uiso calc U P R 0.507(10) A 1
C C3A 0.8072(10) 0.4012(5) 0.6463(11) 0.006(4) Uani d U P D 0.493(10) A 2
H H3A 0.7365 0.3942 0.6122 0.007 Uiso calc U P R 0.493(10) A 2
C C4A 0.8700(7) 0.3596(4) 0.6373(6) 0.044(3) Uani d U P D 0.493(10) A 2
H H401 0.9414 0.3643 0.6699 0.053 Uiso calc U P R 0.493(10) A 2
H H402 0.844 0.3246 0.598 0.053 Uiso calc U P R 0.493(10) A 2
C C5A 0.9464(10) 0.4786(10) 0.726(2) 0.024(6) Uani d U P D 0.493(10) A 2
H H501 0.9928 0.4467 0.7644 0.037 Uiso calc U P R 0.493(10) A 2
H H502 0.9613 0.5184 0.7591 0.037 Uiso calc U P R 0.493(10) A 2
H H503 0.9558 0.4828 0.6673 0.037 Uiso calc U P R 0.493(10) A 2
C C6 0.7611(2) 0.53232(15) 0.5767(2) 0.0184(6) Uani d . . . 1.0 . .
H H6 0.7616 0.5026 0.532 0.022 Uiso calc U . R 1.0 . .
C C7 0.7622(2) 0.59182(15) 0.5546(2) 0.0190(7) Uani d . . . 1.0 . .
H H7 0.7657 0.6213 0.601 0.023 Uiso calc U . R 1.0 . .
C C11 0.6439(2) 0.37529(14) 0.7446(2) 0.0165(6) Uani d . . . 1.0 . .
C C12 0.5613(2) 0.37835(14) 0.6565(2) 0.0176(6) Uani d . . . 1.0 . .
C C13 0.5098(2) 0.32298(15) 0.6199(2) 0.0201(7) Uani d . . . 1.0 . .
H H13 0.4529 0.3244 0.5622 0.024 Uiso calc U . R 1.0 . .
C C14 0.5381(2) 0.26620(15) 0.6642(2) 0.0219(7) Uani d . . . 1.0 . .
C C15 0.6230(2) 0.26392(15) 0.7461(2) 0.0228(7) Uani d . . . 1.0 . .
H H15 0.6456 0.2248 0.7746 0.027 Uiso calc U . R 1.0 . .
C C16 0.6768(2) 0.31686(14) 0.7884(2) 0.0195(7) Uani d . . . 1.0 . .
C C17 0.5238(2) 0.43586(14) 0.5992(2) 0.0208(7) Uani d . . . 1.0 . .
H H17A 0.4842 0.4242 0.5345 0.031 Uiso calc U . R 1.0 . .
H H17B 0.5822 0.4613 0.6024 0.031 Uiso calc U . R 1.0 . .
H H17C 0.4806 0.4596 0.6233 0.031 Uiso calc U . R 1.0 . .
C C18 0.4785(3) 0.20826(16) 0.6222(3) 0.0343(9) Uani d . . . 1.0 . .
H H18A 0.5089 0.1878 0.5831 0.051 Uiso calc U . R 1.0 . .
H H18B 0.4077 0.2194 0.5843 0.051 Uiso calc U . R 1.0 . .
H H18C 0.48 0.18 0.6719 0.051 Uiso calc U . R 1.0 . .
C C19 0.7678(3) 0.30722(17) 0.8793(3) 0.0340(9) Uani d . . . 1.0 . .
H H19A 0.7552 0.3279 0.9298 0.051 Uiso calc U . R 1.0 . .
H H19B 0.8289 0.3249 0.8742 0.051 Uiso calc U . R 1.0 . .
H H19C 0.778 0.2627 0.8925 0.051 Uiso calc U . R 1.0 . .
C C21 0.7080(2) 0.43828(14) 0.9246(2) 0.0167(6) Uani d . . . 1.0 . .
C C22 0.6099(2) 0.43029(14) 0.9286(2) 0.0180(6) Uani d . . . 1.0 . .
C C23 0.6033(2) 0.42791(14) 1.0151(2) 0.0196(7) Uani d . . . 1.0 . .
H H23 0.5379 0.4227 1.0172 0.023 Uiso calc U . R 1.0 . .
C C24 0.6867(2) 0.43277(15) 1.0980(2) 0.0202(7) Uani d . . . 1.0 . .
C C25 0.7812(2) 0.44192(15) 1.0930(2) 0.0213(7) Uani d . . . 1.0 . .
H H25 0.8397 0.446 1.149 0.026 Uiso calc U . R 1.0 . .
C C26 0.7931(2) 0.44535(14) 1.0086(2) 0.0165(6) Uani d . . . 1.0 . .
C C27 0.5114(2) 0.42442(16) 0.8442(2) 0.0232(7) Uani d . . . 1.0 . .
H H27A 0.5034 0.3816 0.8213 0.035 Uiso calc U . R 1.0 . .
H H27B 0.5129 0.4526 0.7954 0.035 Uiso calc U . R 1.0 . .
H H27C 0.4539 0.4353 0.8611 0.035 Uiso calc U . R 1.0 . .
C C28 0.6765(3) 0.42826(19) 1.1897(2) 0.0312(8) Uani d . . . 1.0 . .
H H28A 0.6069 0.4394 1.182 0.047 Uiso calc U . R 1.0 . .
H H28B 0.7249 0.4567 1.234 0.047 Uiso calc U . R 1.0 . .
H H28C 0.6911 0.3857 1.2131 0.047 Uiso calc U . R 1.0 . .
C C29 0.9009(2) 0.45830(17) 1.0164(2) 0.0243(7) Uani d . . . 1.0 . .
H H29A 0.9475 0.4571 1.0819 0.036 Uiso calc U . R 1.0 . .
H H29B 0.9037 0.4994 0.9907 0.036 Uiso calc U . R 1.0 . .
H H29C 0.9212 0.4268 0.9816 0.036 Uiso calc U . R 1.0 . .
C C31 0.7488(2) 0.59462(13) 0.8677(2) 0.0148(6) Uani d . . . 1.0 . .
C C32 0.8441(2) 0.62220(14) 0.9075(2) 0.0186(6) Uani d . . . 1.0 . .
F F32 0.90393(13) 0.62920(9) 0.85873(13) 0.0253(4) Uani d . . . 1.0 . .
C C33 0.8836(2) 0.64466(15) 0.9972(2) 0.0223(7) Uani d . . . 1.0 . .
F F33 0.97763(14) 0.67134(10) 1.03202(15) 0.0353(5) Uani d . . . 1.0 . .
C C34 0.8292(2) 0.64001(16) 1.0535(2) 0.0232(7) Uani d . . . 1.0 . .
F F34 0.86820(16) 0.66138(11) 1.14086(14) 0.0389(5) Uani d . . . 1.0 . .
C C35 0.7336(2) 0.61382(15) 1.0171(2) 0.0208(7) Uani d . . . 1.0 . .
F F35 0.67843(15) 0.60922(9) 1.06999(13) 0.0286(5) Uani d . . . 1.0 . .
C C36 0.6956(2) 0.59267(13) 0.9264(2) 0.0159(6) Uani d . . . 1.0 . .
F F36 0.59943(13) 0.56931(8) 0.89434(12) 0.0189(4) Uani d . . . 1.0 . .
C C41 0.6045(2) 0.61356(14) 0.6979(2) 0.0163(6) Uani d . . . 1.0 . .
C C42 0.6332(2) 0.67201(14) 0.6769(2) 0.0200(7) Uani d . . . 1.0 . .
F F42 0.73276(14) 0.68775(8) 0.70996(13) 0.0227(4) Uani d . . . 1.0 . .
C C43 0.5650(3) 0.71596(15) 0.6248(2) 0.0262(7) Uani d . . . 1.0 . .
F F43 0.59845(17) 0.77125(9) 0.60614(15) 0.0377(5) Uani d . . . 1.0 . .
C C44 0.4624(3) 0.70410(17) 0.5902(2) 0.0283(8) Uani d . . . 1.0 . .
F F44 0.39519(17) 0.74671(11) 0.53887(15) 0.0437(6) Uani d . . . 1.0 . .
C C45 0.4295(2) 0.64803(17) 0.6111(2) 0.0251(7) Uani d . . . 1.0 . .
F F45 0.32835(14) 0.63608(11) 0.58053(14) 0.0359(5) Uani d . . . 1.0 . .
C C46 0.4998(2) 0.60480(15) 0.6644(2) 0.0189(7) Uani d . . . 1.0 . .
F F46 0.45940(13) 0.55236(9) 0.68381(13) 0.0240(4) Uani d . . . 1.0 . .
C C51 0.7584(2) 0.61648(15) 0.4658(2) 0.0214(7) Uani d . . . 1.0 . .
C C52 0.7750(3) 0.67933(16) 0.4593(2) 0.0291(8) Uani d . . . 1.0 . .
H H52 0.7848 0.7058 0.5107 0.035 Uiso calc U . R 1.0 . .
C C53 0.7775(3) 0.70421(17) 0.3772(3) 0.0381(9) Uani d . . . 1.0 . .
H H53 0.7893 0.7474 0.3738 0.046 Uiso calc U . R 1.0 . .
C C54 0.7633(3) 0.66705(18) 0.3014(3) 0.0345(9) Uani d . . . 1.0 . .
H H54 0.7666 0.684 0.2465 0.041 Uiso calc U . R 1.0 . .
C C55 0.7440(3) 0.60507(17) 0.3068(2) 0.0316(8) Uani d . . . 1.0 . .
H H55 0.733 0.5792 0.2545 0.038 Uiso calc U . R 1.0 . .
C C56 0.7404(3) 0.57944(17) 0.3872(2) 0.0281(8) Uani d . . . 1.0 . .
H H56 0.7255 0.5366 0.3888 0.034 Uiso calc U . R 1.0 . .

loop_
_atom_site_aniso_label
_atom_site_aniso_U_11
_atom_site_aniso_U_22
_atom_site_aniso_U_33
_atom_site_aniso_U_12
_atom_site_aniso_U_13
_atom_site_aniso_U_23
P1 0.0131(4) 0.0163(4) 0.0113(4) -0.0016(3) 0.0049(3) 0.0001(3)
B1 0.0183(16) 0.0155(16) 0.0142(17) -0.0019(13) 0.0104(14) -0.0005(13)
N1 0.0186(12) 0.0150(12) 0.0118(12) -0.0014(10) 0.0078(10) -0.0043(10)
O1 0.0182(10) 0.0164(10) 0.0119(10) -0.0038(8) 0.0075(8) -0.0037(8)
O2 0.0154(10) 0.0155(10) 0.0126(11) -0.0004(8) 0.0047(8) 0.0006(8)
C1 0.0150(14) 0.0195(15) 0.0141(15) -0.0001(12) 0.0066(12) 0.0002(12)
C2 0.0196(14) 0.0210(15) 0.0132(14) 0.0025(12) 0.0087(12) 0.0003(12)
C3 0.016(6) 0.021(5) 0.012(6) 0.000(3) 0.009(4) 0.001(4)
C4 0.025(4) 0.036(4) 0.032(4) 0.002(3) 0.016(3) 0.001(3)
C5 0.044(9) 0.041(9) 0.037(9) -0.001(5) 0.021(6) -0.008(5)
C3A 0.011(5) 0.003(4) 0.005(5) 0.000(3) 0.003(3) 0.002(3)
C4A 0.045(5) 0.036(4) 0.042(5) 0.012(4) 0.006(4) -0.013(3)
C5A 0.028(8) 0.029(7) 0.018(8) -0.002(5) 0.011(5) 0.002(5)
C6 0.0174(15) 0.0288(17) 0.0103(15) 0.0002(13) 0.0068(12) -0.0015(12)
C7 0.0179(15) 0.0252(17) 0.0158(16) -0.0011(13) 0.0084(12) -0.0008(13)
C11 0.0169(15) 0.0172(15) 0.0166(16) -0.0038(12) 0.0080(12) -0.0033(12)
C12 0.0182(15) 0.0212(16) 0.0164(16) -0.0007(12) 0.0099(13) -0.0024(12)
C13 0.0200(15) 0.0269(17) 0.0154(16) -0.0043(13) 0.0088(13) -0.0042(13)
C14 0.0268(17) 0.0202(16) 0.0214(17) -0.0090(13) 0.0125(14) -0.0057(13)
C15 0.0259(17) 0.0182(16) 0.0253(18) -0.0004(13) 0.0108(14) 0.0010(13)
C16 0.0162(15) 0.0192(16) 0.0222(17) -0.0017(12) 0.0063(13) -0.0004(13)
C17 0.0222(16) 0.0214(16) 0.0149(16) -0.0035(13) 0.0028(13) -0.0027(13)
C18 0.048(2) 0.0235(18) 0.028(2) -0.0142(16) 0.0101(17) -0.0059(15)
C19 0.0276(18) 0.0233(18) 0.036(2) -0.0028(15) -0.0041(16) 0.0084(15)
C21 0.0190(15) 0.0183(15) 0.0161(16) -0.0011(12) 0.0105(12) 0.0030(12)
C22 0.0164(15) 0.0199(16) 0.0200(17) 0.0001(12) 0.0096(13) 0.0017(12)
C23 0.0194(15) 0.0249(16) 0.0192(17) 0.0029(13) 0.0126(13) 0.0041(13)
C24 0.0237(16) 0.0247(17) 0.0148(16) 0.0006(13) 0.0102(13) 0.0031(12)
C25 0.0226(16) 0.0245(17) 0.0146(16) 0.0015(13) 0.0048(13) 0.0019(13)
C26 0.0176(15) 0.0173(15) 0.0144(15) 0.0010(12) 0.0061(12) 0.0026(12)
C27 0.0150(15) 0.0352(19) 0.0198(17) -0.0001(14) 0.0073(13) 0.0041(14)
C28 0.0296(18) 0.049(2) 0.0175(18) -0.0020(16) 0.0122(15) -0.0009(16)
C29 0.0145(15) 0.042(2) 0.0135(16) -0.0037(14) 0.0023(13) 0.0017(14)
C31 0.0156(14) 0.0151(14) 0.0127(15) 0.0019(11) 0.0044(12) -0.0007(11)
C32 0.0170(15) 0.0224(16) 0.0167(16) 0.0026(13) 0.0070(13) -0.0007(12)
F32 0.0183(9) 0.0387(11) 0.0212(10) -0.0080(8) 0.0103(8) -0.0081(8)
C33 0.0153(15) 0.0259(17) 0.0220(17) 0.0007(13) 0.0031(13) -0.0052(13)
F33 0.0202(10) 0.0470(13) 0.0326(12) -0.0084(9) 0.0034(9) -0.0184(10)
C34 0.0249(17) 0.0290(18) 0.0116(16) 0.0037(14) 0.0027(13) -0.0043(13)
F34 0.0388(12) 0.0560(14) 0.0179(11) -0.0025(10) 0.0065(9) -0.0156(10)
C35 0.0271(17) 0.0253(17) 0.0132(16) 0.0061(13) 0.0112(13) 0.0028(13)
F35 0.0341(11) 0.0399(12) 0.0196(10) 0.0009(9) 0.0191(9) -0.0030(8)
C36 0.0143(14) 0.0159(15) 0.0145(15) 0.0027(12) 0.0024(12) 0.0011(12)
F36 0.0183(9) 0.0212(9) 0.0202(10) -0.0015(7) 0.0109(7) -0.0005(7)
C41 0.0217(15) 0.0202(16) 0.0084(14) 0.0020(12) 0.0075(12) -0.0034(12)
C42 0.0271(17) 0.0188(16) 0.0148(16) 0.0030(13) 0.0088(13) 0.0009(12)
F42 0.0267(10) 0.0188(9) 0.0230(10) -0.0035(7) 0.0100(8) -0.0001(7)
C43 0.040(2) 0.0214(17) 0.0189(17) 0.0058(15) 0.0130(15) 0.0041(13)
F43 0.0533(13) 0.0217(10) 0.0365(12) 0.0060(9) 0.0156(10) 0.0129(9)
C44 0.0351(19) 0.0334(19) 0.0157(17) 0.0157(16) 0.0091(15) 0.0078(14)
F44 0.0443(13) 0.0479(14) 0.0329(13) 0.0259(11) 0.0083(10) 0.0159(10)
C45 0.0177(16) 0.039(2) 0.0161(17) 0.0053(14) 0.0037(13) -0.0040(14)
F45 0.0185(10) 0.0539(14) 0.0296(12) 0.0102(9) 0.0030(9) 0.0013(10)
C46 0.0233(16) 0.0228(16) 0.0107(15) 0.0013(13) 0.0065(13) -0.0022(12)
F46 0.0198(9) 0.0289(10) 0.0232(10) -0.0011(8) 0.0084(8) -0.0010(8)
C51 0.0213(16) 0.0271(17) 0.0159(16) 0.0002(13) 0.0073(13) 0.0012(13)
C52 0.046(2) 0.0248(18) 0.0211(18) 0.0018(16) 0.0178(16) -0.0003(14)
C53 0.066(3) 0.0239(19) 0.031(2) -0.0022(18) 0.026(2) 0.0064(16)
C54 0.047(2) 0.037(2) 0.024(2) 0.0021(17) 0.0179(17) 0.0125(16)
C55 0.042(2) 0.035(2) 0.0156(17) -0.0045(17) 0.0097(16) -0.0026(14)
C56 0.040(2) 0.0270(18) 0.0186(18) -0.0052(15) 0.0123(15) 0.0009(14)

loop_
_atom_type_symbol
_atom_type_description
_atom_type_scat_dispersion_real
_atom_type_scat_dispersion_imag
_atom_type_scat_source
C C 0.0033 0.0016 'International Tables Vol C Tables 4.2.6.8 and 6.1.1.4'
H H 0.0000 0.0000 'International Tables Vol C Tables 4.2.6.8 and 6.1.1.4'
B B 0.0013 0.0007 'International Tables Vol C Tables 4.2.6.8 and 6.1.1.4'
N N 0.0061 0.0033 'International Tables Vol C Tables 4.2.6.8 and 6.1.1.4'
O O 0.0106 0.0060 'International Tables Vol C Tables 4.2.6.8 and 6.1.1.4'
F F 0.0171 0.0103 'International Tables Vol C Tables 4.2.6.8 and 6.1.1.4'
P P 0.1023 0.0942 'International Tables Vol C Tables 4.2.6.8 and 6.1.1.4'

loop_
_geom_angle_atom_site_label_1
_geom_angle_atom_site_label_2
_geom_angle_atom_site_label_3
_geom_angle
O2 P1 C11 111.19(13)
O2 P1 C21 106.54(13)
C11 P1 C21 107.80(14)
O2 P1 C1 108.40(13)
C11 P1 C1 108.21(14)
C21 P1 C1 114.73(14)
O1 B1 O2 109.5(2)
O1 B1 C41 113.3(2)
O2 B1 C41 108.6(2)
O1 B1 C31 106.7(2)
O2 B1 C31 110.0(2)
C41 B1 C31 108.7(2)
C6 N1 O1 110.4(2)
C6 N1 C2 114.9(2)
O1 N1 C2 106.9(2)
N1 O1 B1 113.1(2)
B1 O2 P1 125.98(18)
C2 C1 P1 115.9(2)
C2 C1 H1A 108.3
P1 C1 H1A 108.3
C2 C1 H1B 108.3
P1 C1 H1B 108.3
H1A C1 H1B 107.4
N1 C2 C5 107.4(10)
N1 C2 C3A 109.1(6)
N1 C2 C3 107.8(10)
C5 C2 C3 113.5(10)
N1 C2 C5A 114.0(10)
C3A C2 C5A 110.7(8)
N1 C2 C1 107.5(2)
C5 C2 C1 112.9(12)
C3A C2 C1 110.8(7)
C3 C2 C1 107.6(11)
C5A C2 C1 104.6(13)
C4 C3 C2 124.1(12)
C4 C3 H3 118.0
C2 C3 H3 118.0
C3 C4 H4A 120.0
C3 C4 H4B 120.0
H4A C4 H4B 120.0
C2 C5 H5A 109.5
C2 C5 H5B 109.5
H5A C5 H5B 109.5
C2 C5 H5C 109.5
H5A C5 H5C 109.5
H5B C5 H5C 109.5
C4A C3A C2 126.8(10)
C4A C3A H3A 116.6
C2 C3A H3A 116.6
C3A C4A H401 120.0
C3A C4A H402 120.0
H401 C4A H402 120.0
C2 C5A H501 109.5
C2 C5A H502 109.5
H501 C5A H502 109.5
C2 C5A H503 109.5
H501 C5A H503 109.5
H502 C5A H503 109.5
C7 C6 N1 125.8(3)
C7 C6 H6 117.1
N1 C6 H6 117.1
C6 C7 C51 126.5(3)
C6 C7 H7 116.7
C51 C7 H7 116.7
C16 C11 C12 120.0(3)
C16 C11 P1 116.9(2)
C12 C11 P1 123.0(2)
C13 C12 C11 117.4(3)
C13 C12 C17 116.8(3)
C11 C12 C17 125.8(3)
C14 C13 C12 122.9(3)
C14 C13 H13 118.6
C12 C13 H13 118.6
C15 C14 C13 118.4(3)
C15 C14 C18 121.1(3)
C13 C14 C18 120.5(3)
C14 C15 C16 122.4(3)
C14 C15 H15 118.8
C16 C15 H15 118.8
C15 C16 C11 118.6(3)
C15 C16 C19 116.4(3)
C11 C16 C19 124.9(3)
C12 C17 H17A 109.5
C12 C17 H17B 109.5
H17A C17 H17B 109.5
C12 C17 H17C 109.5
H17A C17 H17C 109.5
H17B C17 H17C 109.5
C14 C18 H18A 109.5
C14 C18 H18B 109.5
H18A C18 H18B 109.5
C14 C18 H18C 109.5
H18A C18 H18C 109.5
H18B C18 H18C 109.5
C16 C19 H19A 109.5
C16 C19 H19B 109.5
H19A C19 H19B 109.5
C16 C19 H19C 109.5
H19A C19 H19C 109.5
H19B C19 H19C 109.5
C26 C21 C22 118.3(3)
C26 C21 P1 126.4(2)
C22 C21 P1 115.2(2)
C23 C22 C21 118.7(3)
C23 C22 C27 117.0(3)
C21 C22 C27 124.3(3)
C24 C23 C22 123.5(3)
C24 C23 H23 118.3
C22 C23 H23 118.3
C23 C24 C25 117.1(3)
C23 C24 C28 121.8(3)
C25 C24 C28 121.1(3)
C24 C25 C26 122.3(3)
C24 C25 H25 118.8
C26 C25 H25 118.8
C25 C26 C21 120.0(3)
C25 C26 C29 115.0(3)
C21 C26 C29 124.9(3)
C22 C27 H27A 109.5
C22 C27 H27B 109.5
H27A C27 H27B 109.5
C22 C27 H27C 109.5
H27A C27 H27C 109.5
H27B C27 H27C 109.5
C24 C28 H28A 109.5
C24 C28 H28B 109.5
H28A C28 H28B 109.5
C24 C28 H28C 109.5
H28A C28 H28C 109.5
H28B C28 H28C 109.5
C26 C29 H29A 109.5
C26 C29 H29B 109.5
H29A C29 H29B 109.5
C26 C29 H29C 109.5
H29A C29 H29C 109.5
H29B C29 H29C 109.5
C32 C31 C36 113.8(3)
C32 C31 B1 126.7(3)
C36 C31 B1 119.5(3)
F32 C32 C33 115.8(3)
F32 C32 C31 121.0(3)
C33 C32 C31 123.2(3)
F33 C33 C32 120.3(3)
F33 C33 C34 118.9(3)
C32 C33 C34 120.8(3)
F34 C34 C35 121.0(3)
F34 C34 C33 120.6(3)
C35 C34 C33 118.4(3)
F35 C35 C34 119.7(3)
F35 C35 C36 121.0(3)
C34 C35 C36 119.3(3)
F36 C36 C35 116.0(3)
F36 C36 C31 119.6(3)
C35 C36 C31 124.4(3)
C46 C41 C42 113.7(3)
C46 C41 B1 128.4(3)
C42 C41 B1 117.8(3)
F42 C42 C43 116.7(3)
F42 C42 C41 119.6(3)
C43 C42 C41 123.7(3)
F43 C43 C44 119.2(3)
F43 C43 C42 120.4(3)
C44 C43 C42 120.4(3)
F44 C44 C43 120.8(3)
F44 C44 C45 120.7(3)
C43 C44 C45 118.5(3)
F45 C45 C44 119.7(3)
F45 C45 C46 120.4(3)
C44 C45 C46 119.9(3)
F46 C46 C45 115.2(3)
F46 C46 C41 121.1(3)
C45 C46 C41 123.7(3)
C52 C51 C56 118.1(3)
C52 C51 C7 118.6(3)
C56 C51 C7 123.3(3)
C51 C52 C53 120.4(3)
C51 C52 H52 119.8
C53 C52 H52 119.8
C54 C53 C52 121.0(3)
C54 C53 H53 119.5
C52 C53 H53 119.5
C55 C54 C53 118.7(3)
C55 C54 H54 120.7
C53 C54 H54 120.7
C54 C55 C56 121.3(3)
C54 C55 H55 119.3
C56 C55 H55 119.3
C55 C56 C51 120.4(3)
C55 C56 H56 119.8
C51 C56 H56 119.8

loop_
_geom_bond_atom_site_label_1
_geom_bond_atom_site_label_2
_geom_bond_distance
P1 O2 1.545(2)
P1 C11 1.806(3)
P1 C21 1.821(3)
P1 C1 1.821(3)
B1 O1 1.473(4)
B1 O2 1.518(4)
B1 C41 1.649(4)
B1 C31 1.652(4)
N1 C6 1.407(4)
N1 O1 1.436(3)
N1 C2 1.498(4)
C1 C2 1.558(4)
C1 H1A 0.99
C1 H1B 0.99
C2 C5 1.517(10)
C2 C3A 1.527(8)
C2 C3 1.528(9)
C2 C5A 1.535(9)
C3 C4 1.310(14)
C3 H3 0.95
C4 H4A 0.95
C4 H4B 0.95
C5 H5A 0.98
C5 H5B 0.98
C5 H5C 0.98
C3A C4A 1.312(12)
C3A H3A 0.95
C4A H401 0.95
C4A H402 0.95
C5A H501 0.98
C5A H502 0.98
C5A H503 0.98
C6 C7 1.329(5)
C6 H6 0.95
C7 C51 1.465(4)
C7 H7 0.95
C11 C16 1.423(4)
C11 C12 1.424(4)
C12 C13 1.401(4)
C12 C17 1.500(4)
C13 C14 1.386(5)
C13 H13 0.95
C14 C15 1.380(5)
C14 C18 1.509(4)
C15 C16 1.390(4)
C15 H15 0.95
C16 C19 1.521(5)
C17 H17A 0.98
C17 H17B 0.98
C17 H17C 0.98
C18 H18A 0.98
C18 H18B 0.98
C18 H18C 0.98
C19 H19A 0.98
C19 H19B 0.98
C19 H19C 0.98
C21 C26 1.407(4)
C21 C22 1.431(4)
C22 C23 1.390(4)
C22 C27 1.514(4)
C23 C24 1.381(5)
C23 H23 0.95
C24 C25 1.391(4)
C24 C28 1.496(4)
C25 C26 1.392(4)
C25 H25 0.95
C26 C29 1.517(4)
C27 H27A 0.98
C27 H27B 0.98
C27 H27C 0.98
C28 H28A 0.98
C28 H28B 0.98
C28 H28C 0.98
C29 H29A 0.98
C29 H29B 0.98
C29 H29C 0.98
C31 C32 1.388(4)
C31 C36 1.396(4)
C32 F32 1.352(4)
C32 C33 1.380(5)
C33 F33 1.362(4)
C33 C34 1.380(5)
C34 F34 1.340(4)
C34 C35 1.376(5)
C35 F35 1.344(4)
C35 C36 1.384(4)
C36 F36 1.358(3)
C41 C46 1.387(4)
C41 C42 1.401(4)
C42 F42 1.350(4)
C42 C43 1.375(5)
C43 F43 1.356(4)
C43 C44 1.369(5)
C44 F44 1.345(4)
C44 C45 1.379(5)
C45 F45 1.354(4)
C45 C46 1.384(5)
C46 F46 1.354(4)
C51 C52 1.385(5)
C51 C56 1.402(5)
C52 C53 1.402(5)
C52 H52 0.95
C53 C54 1.377(5)
C53 H53 0.95
C54 C55 1.372(5)
C54 H54 0.95
C55 C56 1.390(5)
C55 H55 0.95
C56 H56 0.95

loop_
_geom_torsion_atom_site_label_1
_geom_torsion_atom_site_label_2
_geom_torsion_atom_site_label_3
_geom_torsion_atom_site_label_4
_geom_torsion
C6 N1 O1 B1 123.0(3)
C2 N1 O1 B1 -111.4(2)
O2 B1 O1 N1 32.2(3)
C41 B1 O1 N1 -89.2(3)
C31 B1 O1 N1 151.2(2)
O1 B1 O2 P1 49.8(3)
C41 B1 O2 P1 173.93(18)
C31 B1 O2 P1 -67.2(3)
C11 P1 O2 B1 -146.8(2)
C21 P1 O2 B1 96.0(2)
C1 P1 O2 B1 -27.9(3)
O2 P1 C1 C2 -54.1(2)
C11 P1 C1 C2 66.6(2)
C21 P1 C1 C2 -173.0(2)
C6 N1 C2 C5 -66.6(11)
O1 N1 C2 C5 170.6(11)
C6 N1 C2 C3A -68.0(8)
O1 N1 C2 C3A 169.1(7)
C6 N1 C2 C3 56.0(10)
O1 N1 C2 C3 -66.8(10)
C6 N1 C2 C5A 56.3(13)
O1 N1 C2 C5A -66.6(13)
C6 N1 C2 C1 171.7(2)
O1 N1 C2 C1 48.9(3)
P1 C1 C2 N1 43.4(3)
P1 C1 C2 C5 -74.8(10)
P1 C1 C2 C3A -75.7(6)
P1 C1 C2 C3 159.2(8)
P1 C1 C2 C5A 164.9(8)
N1 C2 C3 C4 -144.(2)
C5 C2 C3 C4 -25.(3)
C1 C2 C3 C4 101.(2)
N1 C2 C3A C4A 148.2(15)
C5A C2 C3A C4A 22.(2)
C1 C2 C3A C4A -93.7(17)
O1 N1 C6 C7 -10.7(4)
C2 N1 C6 C7 -131.6(3)
N1 C6 C7 C51 -176.4(3)
O2 P1 C11 C16 -166.4(2)
C21 P1 C11 C16 -50.0(3)
C1 P1 C11 C16 74.6(3)
O2 P1 C11 C12 10.8(3)
C21 P1 C11 C12 127.2(3)
C1 P1 C11 C12 -108.2(3)
C16 C11 C12 C13 5.2(4)
P1 C11 C12 C13 -171.9(2)
C16 C11 C12 C17 -175.1(3)
P1 C11 C12 C17 7.7(4)
C11 C12 C13 C14 -2.2(4)
C17 C12 C13 C14 178.1(3)
C12 C13 C14 C15 -2.5(5)
C12 C13 C14 C18 178.9(3)
C13 C14 C15 C16 4.3(5)
C18 C14 C15 C16 -177.1(3)
C14 C15 C16 C11 -1.3(5)
C14 C15 C16 C19 179.0(3)
C12 C11 C16 C15 -3.6(4)
P1 C11 C16 C15 173.7(2)
C12 C11 C16 C19 176.1(3)
P1 C11 C16 C19 -6.6(4)
O2 P1 C21 C26 -111.1(3)
C11 P1 C21 C26 129.4(3)
C1 P1 C21 C26 8.8(3)
O2 P1 C21 C22 64.6(2)
C11 P1 C21 C22 -54.9(3)
C1 P1 C21 C22 -175.5(2)
C26 C21 C22 C23 -2.0(4)
P1 C21 C22 C23 -178.1(2)
C26 C21 C22 C27 177.7(3)
P1 C21 C22 C27 1.7(4)
C21 C22 C23 C24 -0.1(5)
C27 C22 C23 C24 -179.8(3)
C22 C23 C24 C25 1.5(5)
C22 C23 C24 C28 -178.3(3)
C23 C24 C25 C26 -0.8(5)
C28 C24 C25 C26 179.0(3)
C24 C25 C26 C21 -1.3(5)
C24 C25 C26 C29 177.4(3)
C22 C21 C26 C25 2.6(4)
P1 C21 C26 C25 178.2(2)
C22 C21 C26 C29 -175.9(3)
P1 C21 C26 C29 -0.3(5)
O1 B1 C31 C32 15.9(4)
O2 B1 C31 C32 134.6(3)
C41 B1 C31 C32 -106.6(3)
O1 B1 C31 C36 -164.8(3)
O2 B1 C31 C36 -46.1(4)
C41 B1 C31 C36 72.8(3)
C36 C31 C32 F32 -178.1(3)
B1 C31 C32 F32 1.2(5)
C36 C31 C32 C33 1.1(4)
B1 C31 C32 C33 -179.6(3)
F32 C32 C33 F33 -0.6(4)
C31 C32 C33 F33 -179.9(3)
F32 C32 C33 C34 -180.0(3)
C31 C32 C33 C34 0.8(5)
F33 C33 C34 F34 0.0(5)
C32 C33 C34 F34 179.4(3)
F33 C33 C34 C35 179.0(3)
C32 C33 C34 C35 -1.6(5)
F34 C34 C35 F35 -0.3(5)
C33 C34 C35 F35 -179.4(3)
F34 C34 C35 C36 179.6(3)
C33 C34 C35 C36 0.5(5)
F35 C35 C36 F36 2.0(4)
C34 C35 C36 F36 -177.9(3)
F35 C35 C36 C31 -178.6(3)
C34 C35 C36 C31 1.5(5)
C32 C31 C36 F36 177.1(2)
B1 C31 C36 F36 -2.3(4)
C32 C31 C36 C35 -2.2(4)
B1 C31 C36 C35 178.4(3)
O1 B1 C41 C46 132.9(3)
O2 B1 C41 C46 11.0(4)
C31 B1 C41 C46 -108.6(3)
O1 B1 C41 C42 -50.3(4)
O2 B1 C41 C42 -172.2(2)
C31 B1 C41 C42 68.1(3)
C46 C41 C42 F42 176.3(3)
B1 C41 C42 F42 -0.9(4)
C46 C41 C42 C43 -2.6(4)
B1 C41 C42 C43 -179.9(3)
F42 C42 C43 F43 2.0(5)
C41 C42 C43 F43 -179.0(3)
F42 C42 C43 C44 -178.7(3)
C41 C42 C43 C44 0.2(5)
F43 C43 C44 F44 -0.5(5)
C42 C43 C44 F44 -179.7(3)
F43 C43 C44 C45 -178.9(3)
C42 C43 C44 C45 1.8(5)
F44 C44 C45 F45 -0.8(5)
C43 C44 C45 F45 177.7(3)
F44 C44 C45 C46 -179.8(3)
C43 C44 C45 C46 -1.3(5)
F45 C45 C46 F46 -1.3(4)
C44 C45 C46 F46 177.6(3)
F45 C45 C46 C41 179.7(3)
C44 C45 C46 C41 -1.4(5)
C42 C41 C46 F46 -175.7(3)
B1 C41 C46 F46 1.2(5)
C42 C41 C46 C45 3.2(4)
B1 C41 C46 C45 -179.9(3)
C6 C7 C51 C52 -170.8(3)
C6 C7 C51 C56 8.2(5)
C56 C51 C52 C53 -2.5(5)
C7 C51 C52 C53 176.6(3)
C51 C52 C53 C54 0.3(6)
C52 C53 C54 C55 1.5(6)
C53 C54 C55 C56 -1.0(6)
C54 C55 C56 C51 -1.3(6)
C52 C51 C56 C55 3.0(5)
C7 C51 C56 C55 -176.0(3)

loop_
_platon_squeeze_void_nr
_platon_squeeze_void_average_x
_platon_squeeze_void_average_y
_platon_squeeze_void_average_z
_platon_squeeze_void_volume
_platon_squeeze_void_count_electrons
1 0.000 0.001 -0.004 781.0 93.3
